data_7238532
loop_
_publ_author_name
'Li, Ye-Xin'
'Zhou, Hong-Bo'
'Miao, Jin-Ling'
'Sun, Guo-Xin'
'Li, Guo-Bao'
'Nie, Yong'
'Chen, Chang-Long'
'Chen, Zhi'
'Tao, Xu-Tang'

_publ_section_title
;
 Conformation twisting induced orientational disorder, polymorphism and
 solid-state emission properties of 1-(9-anthryl)-2-(1-naphthyl)ethylene
;
_journal_issue 23
_journal_name_full CrystEngComm
_journal_page_first 8286
_journal_paper_doi 10.1039/c2ce26098k
_journal_volume 14
_journal_year 2012
_chemical_formula_moiety 'C13 H9'
_chemical_formula_sum 'C13 H9'
_chemical_formula_weight 165.20
_space_group_crystal_system monoclinic
_space_group_IT_number 14
_space_group_name_Hall '-P 2ybc'
_space_group_name_H-M_alt 'P 1 21/c 1'
_atom_sites_solution_hydrogens geom
_atom_sites_solution_primary direct
_atom_sites_solution_secondary difmap
_audit_creation_date 2012-05-21
_audit_creation_method
;
Olex2 1.1
(compiled 2011.11.01 svn.r2039, GUI svn.r3906)
;
_cell_angle_alpha 90.00
_cell_angle_beta 110.239(15)
_cell_angle_gamma 90.00
_cell_formula_units_Z 4
_cell_length_a 12.5169(17)
_cell_length_b 6.1861(7)
_cell_length_c 12.2167(18)
_cell_measurement_reflns_used 776
_cell_measurement_temperature 293(2)
_cell_measurement_theta_max 28.7299
_cell_measurement_theta_min 2.8750
_cell_volume 887.5(2)
_computing_cell_refinement
;
CrysAlisPro, Agilent Technologies,
Version 1.171.35.11 (release 16-05-2011 CrysAlis171 .NET)
(compiled May 16 2011,17:55:39)
;
_computing_data_collection
;
CrysAlisPro, Agilent Technologies,
Version 1.171.35.11 (release 16-05-2011 CrysAlis171 .NET)
(compiled May 16 2011,17:55:39)
;
_computing_data_reduction
;
CrysAlisPro, Agilent Technologies,
Version 1.171.35.11 (release 16-05-2011 CrysAlis171 .NET)
(compiled May 16 2011,17:55:39)
;
_computing_molecular_graphics
;
O. V. Dolomanov, L. J. Bourhis, R. J. Gildea, J. A. K. Howard and H. Puschmann,
OLEX2: a complete structure solution, refinement and analysis program.
J. Appl. Cryst. (2009). 42, 339-341.
;
_computing_publication_material
;
O. V. Dolomanov, L. J. Bourhis, R. J. Gildea, J. A. K. Howard and H. Puschmann,
OLEX2: a complete structure solution, refinement and analysis program.
J. Appl. Cryst. (2009). 42, 339-341.
;
_computing_structure_refinement
;
XL, G.M. Sheldrick, Acta Cryst.
(2008). A64, 112-122
;
_computing_structure_solution 'SHELXS-97 (Sheldrick, 1990)'
_diffrn_ambient_temperature 293.15
_diffrn_detector_area_resol_mean 16.0355
_diffrn_measured_fraction_theta_full 0.999
_diffrn_measured_fraction_theta_max 0.999
_diffrn_measurement_details
;
#__ type_ start__ end____ width___ exp.time_
1 omega 63.00 92.00 1.0000 16.1300
omega____ theta____ kappa____ phi______ frames
- 17.7426 179.0000 150.0000 29

#__ type_ start__ end____ width___ exp.time_
2 omega -47.00 78.00 1.0000 16.1300
omega____ theta____ kappa____ phi______ frames
- 17.7426 0.0000 -30.0000 125

#__ type_ start__ end____ width___ exp.time_
3 omega 28.00 88.00 1.0000 16.1300
omega____ theta____ kappa____ phi______ frames
- 17.7426 77.0000 120.0000 60

#__ type_ start__ end____ width___ exp.time_
4 omega -8.00 43.00 1.0000 16.1300
omega____ theta____ kappa____ phi______ frames
- 17.7426 37.0000 60.0000 51
;
_diffrn_measurement_device_type 'Xcalibur, Eos, Gemini'
_diffrn_measurement_method '\w scans'
_diffrn_orient_matrix_UB_11 -0.0492120000
_diffrn_orient_matrix_UB_12 -0.0460991000
_diffrn_orient_matrix_UB_13 -0.0414216000
_diffrn_orient_matrix_UB_21 0.0335750000
_diffrn_orient_matrix_UB_22 -0.0411083000
_diffrn_orient_matrix_UB_23 -0.0317186000
_diffrn_orient_matrix_UB_31 0.0093510000
_diffrn_orient_matrix_UB_32 -0.0968238000
_diffrn_orient_matrix_UB_33 0.0331929000
_diffrn_radiation_monochromator graphite
_diffrn_radiation_type 'Mo K\a'
_diffrn_radiation_wavelength 0.7107
_diffrn_reflns_av_R_equivalents 0.0212
_diffrn_reflns_av_unetI/netI 0.0325
_diffrn_reflns_limit_h_max 15
_diffrn_reflns_limit_h_min -15
_diffrn_reflns_limit_k_max 7
_diffrn_reflns_limit_k_min -7
_diffrn_reflns_limit_l_max 10
_diffrn_reflns_limit_l_min -15
_diffrn_reflns_number 4208
_diffrn_reflns_theta_full 26.37
_diffrn_reflns_theta_max 26.37
_diffrn_reflns_theta_min 3.37
_diffrn_source 'Enhance (Mo) X-ray Source'
_exptl_absorpt_coefficient_mu 0.070
_exptl_absorpt_correction_T_max 1.00000
_exptl_absorpt_correction_T_min 0.72797
_exptl_absorpt_correction_type multi-scan
_exptl_absorpt_process_details
;
CrysAlisPro, Agilent Technologies,
Version 1.171.35.11 (release 16-05-2011 CrysAlis171 .NET)
(compiled May 16 2011,17:55:39)
Empirical absorption correction using spherical harmonics,
implemented in SCALE3 ABSPACK scaling algorithm.
;
_exptl_crystal_colour yellow
_exptl_crystal_density_diffrn 1.236
_exptl_crystal_density_method 'not measured'
_exptl_crystal_description block
_exptl_crystal_F_000 348
_exptl_crystal_size_max 0.29
_exptl_crystal_size_mid 0.23
_exptl_crystal_size_min 0.18
_refine_diff_density_max 0.121
_refine_diff_density_min -0.175
_refine_diff_density_rms 0.027
_refine_ls_extinction_coef 0.017(6)
_refine_ls_extinction_expression Fc^*^=kFc[1+0.001xFc^2^\l^3^/sin(2\q)]^-1/4^
_refine_ls_extinction_method SHELXL
_refine_ls_goodness_of_fit_ref 1.037
_refine_ls_hydrogen_treatment mixed
_refine_ls_matrix_type full
_refine_ls_number_parameters 135
_refine_ls_number_reflns 1815
_refine_ls_number_restraints 0
_refine_ls_restrained_S_all 1.037
_refine_ls_R_factor_all 0.1165
_refine_ls_R_factor_gt 0.0617
_refine_ls_shift/su_max 0.000
_refine_ls_shift/su_mean 0.000
_refine_ls_structure_factor_coef Fsqd
_refine_ls_weighting_details 'calc w=1/[\s^2^(Fo^2^)+(0.0615P)^2^+0.2028P] where P=(Fo^2^+2Fc^2^)/3'
_refine_ls_weighting_scheme calc
_refine_ls_wR_factor_gt 0.1420
_refine_ls_wR_factor_ref 0.1743
_reflns_number_gt 966
_reflns_number_total 1815
_reflns_threshold_expression >2sigma(I)
_cod_data_source_file c2ce26098k.txt
_cod_data_source_block platon
_cod_database_code 7238532
_chemical_oxdiff_formula 'C H'
_reflns_odcompleteness_completeness 99.85
_reflns_odcompleteness_iscentric 1
_reflns_odcompleteness_theta 26.32

loop_
_space_group_symop_id
_space_group_symop_operation_xyz
1 'x, y, z'
2 '-x, y+1/2, -z+1/2'
3 '-x, -y, -z'
4 'x, -y-1/2, z-1/2'

loop_
_atom_site_label
_atom_site_type_symbol
_atom_site_fract_x
_atom_site_fract_y
_atom_site_fract_z
_atom_site_U_iso_or_equiv
_atom_site_adp_type
_atom_site_occupancy
_atom_site_symmetry_multiplicity
_atom_site_calc_flag
_atom_site_refinement_flags
_atom_site_disorder_assembly
_atom_site_disorder_group
C10 C 0.1971(2) 0.4775(6) 0.2047(3) 0.0933(10) Uani 1 1 d . A 1
H10 H 0.257(3) 0.598(5) 0.218(2) 0.112 Uiso 1 1 d . B 1
C13 C -0.0329(3) 0.8422(6) -0.1651(3) 0.0971(10) Uani 1 1 d . . .
H13 H 0.024(3) 0.947(5) -0.150(3) 0.116 Uiso 1 1 d . C 1
C12 C -0.0141(2) 0.6720(5) -0.0801(3) 0.0818(8) Uani 1 1 d . . 1
C14 C -0.1281(3) 0.8483(6) -0.2611(3) 0.1055(10) Uani 1 1 d . . 1
H14 H -0.1393 0.9619 -0.3137 0.127 Uiso 1 1 calc R . 1
C9 C 0.1001(2) 0.4910(5) 0.1002(3) 0.0820(8) Uani 1 1 d . . 1
C11 C 0.2097(3) 0.3150(6) 0.2815(3) 0.1022(10) Uani 1 1 d . . 1
H11 H 0.2736 0.3115 0.3490 0.123 Uiso 1 1 calc R . 1
C4 C 0.37535(19) 0.9245(5) 0.0459(3) 0.0888(9) Uani 1 1 d . . .
H4 H 0.3222 0.8137 0.0335 0.107 Uiso 0.50 1 calc PR D 1
C1 C 0.5334(2) 1.2540(5) 0.0847(3) 0.0903(9) Uani 1 1 d . . .
H1 H 0.5862 1.3659 0.0999 0.108 Uiso 1 1 calc R . .
C2 C 0.4517(2) 1.2583(5) 0.1358(3) 0.0955(9) Uani 1 1 d . . .
H2 H 0.4493 1.3728 0.1843 0.115 Uiso 1 1 calc R . .
C3 C 0.3726(2) 1.0931(6) 0.1157(3) 0.0990(10) Uani 1 1 d . . .
H3 H 0.3172 1.0979 0.1504 0.119 Uiso 1 1 calc R . .
C5 C 0.46006(18) 0.9157(4) -0.0093(2) 0.0768(8) Uani 1 1 d . . .
C6 C 0.2862(4) 0.7756(7) 0.0330(4) 0.0662(12) Uani 0.50 1 d P . 2
H6 H 0.3045 0.6316 0.0264 0.079 Uiso 0.50 1 calc PR . 2
C8 C 0.0844(2) 0.6577(5) 0.0191(3) 0.0868(9) Uani 1 1 d . . .
H8 H 0.1408 0.7620 0.0312 0.10(3) Uiso 0.50 1 calc PR . 1
C7 C 0.1811(5) 0.8102(9) 0.0289(4) 0.0730(15) Uani 0.50 1 d P . 2
H7 H 0.1634 0.9553 0.0327 0.088 Uiso 0.50 1 calc PR . 2

loop_
_atom_site_aniso_label
_atom_site_aniso_U_11
_atom_site_aniso_U_22
_atom_site_aniso_U_33
_atom_site_aniso_U_23
_atom_site_aniso_U_13
_atom_site_aniso_U_12
C10 0.0755(19) 0.113(2) 0.098(2) -0.027(2) 0.0384(18) -0.0262(17)
C13 0.084(2) 0.101(2) 0.124(3) -0.017(2) 0.059(2) -0.0257(18)
C12 0.0695(17) 0.0870(19) 0.102(2) -0.0220(17) 0.0470(16) -0.0251(14)
C14 0.090(2) 0.129(3) 0.106(2) -0.004(2) 0.045(2) -0.009(2)
C9 0.0678(16) 0.0914(19) 0.098(2) -0.0293(17) 0.0432(16) -0.0283(14)
C11 0.085(2) 0.136(3) 0.090(2) -0.024(2) 0.0358(17) -0.018(2)
C4 0.0438(14) 0.107(2) 0.105(2) 0.0369(19) 0.0132(14) -0.0160(14)
C1 0.0522(15) 0.105(2) 0.104(2) 0.0261(19) 0.0152(14) -0.0103(15)
C2 0.0626(16) 0.118(2) 0.102(2) 0.0138(18) 0.0229(15) -0.0013(17)
C3 0.0627(17) 0.128(3) 0.105(2) 0.019(2) 0.0281(16) -0.0034(18)
C5 0.0419(12) 0.0871(19) 0.0890(18) 0.0300(16) 0.0066(12) -0.0040(11)
C6 0.056(3) 0.060(3) 0.082(3) -0.011(2) 0.023(2) -0.010(2)
C8 0.0710(17) 0.0867(19) 0.112(2) -0.0260(18) 0.0431(17) -0.0356(16)
C7 0.064(3) 0.064(3) 0.098(4) -0.023(3) 0.038(3) -0.016(3)

loop_
_atom_type_symbol
_atom_type_description
_atom_type_scat_dispersion_real
_atom_type_scat_dispersion_imag
_atom_type_scat_source
C C 0.0033 0.0016 'International Tables Vol C Tables 4.2.6.8 and 6.1.1.4'
H H 0.0000 0.0000 'International Tables Vol C Tables 4.2.6.8 and 6.1.1.4'

loop_
_geom_angle_atom_site_label_1
_geom_angle_atom_site_label_2
_geom_angle_atom_site_label_3
_geom_angle
_geom_angle_site_symmetry_1
_geom_angle_site_symmetry_3
C9 C10 H10 116.6(16) . .
C11 C10 H10 121.7(16) . .
C11 C10 C9 121.7(3) . .
C12 C13 H13 116.3(19) . .
C14 C13 H13 122.3(19) . .
C14 C13 C12 121.4(3) . .
C9 C12 C13 117.7(3) 3_565 .
C8 C12 C13 123.1(3) . .
C8 C12 C9 119.2(3) . 3_565
C13 C14 H14 119.8 . .
C13 C14 C11 120.3(3) . 3_565
C11 C14 H14 119.8 3_565 .
C10 C9 C12 117.9(3) . 3_565
C8 C9 C10 123.0(3) . .
C8 C9 C12 119.0(3) . 3_565
C10 C11 C14 120.9(3) . 3_565
C10 C11 H11 119.5 . .
C14 C11 H11 119.5 3_565 .
C3 C4 H4 119.8 . .
C3 C4 C5 120.4(3) . .
C3 C4 C6 112.4(3) . .
C5 C4 H4 119.8 . .
C6 C4 H4 7.7 . .
C6 C4 C5 127.1(4) . .
C2 C1 H1 119.0 . .
C2 C1 C5 122.0(3) . 3_675
C5 C1 H1 119.0 3_675 .
C1 C2 H2 119.8 . .
C1 C2 C3 120.4(3) . .
C3 C2 H2 119.8 . .
C4 C3 C2 120.5(3) . .
C4 C3 H3 119.7 . .
C2 C3 H3 119.7 . .
C1 C5 C4 123.3(2) 3_675 .
C5 C5 C4 119.6(4) 3_675 .
C5 C5 C1 117.1(3) 3_675 3_675
C4 C6 H6 115.2 . .
C7 C6 C4 129.7(5) . .
C7 C6 H6 115.2 . .
C12 C8 H8 119.1 . .
C12 C8 C7 118.1(3) . .
C9 C8 C12 121.8(2) . .
C9 C8 H8 119.1 . .
C9 C8 C7 119.6(3) . .
C7 C8 H8 7.1 . .
C6 C7 C8 131.8(4) . .
C6 C7 H7 114.1 . .
C8 C7 H7 114.1 . .

loop_
_geom_bond_atom_site_label_1
_geom_bond_atom_site_label_2
_geom_bond_distance
_geom_bond_site_symmetry_2
C10 H10 1.03(3) .
C10 C9 1.428(4) .
C10 C11 1.346(4) .
C13 H13 0.93(3) .
C13 C12 1.439(4) .
C13 C14 1.353(4) .
C12 C9 1.434(3) 3_565
C12 C8 1.401(4) .
C14 H14 0.9300 .
C14 C11 1.397(4) 3_565
C9 C12 1.434(3) 3_565
C9 C8 1.396(4) .
C11 C14 1.397(4) 3_565
C11 H11 0.9300 .
C4 H4 0.9300 .
C4 C3 1.356(4) .
C4 C5 1.441(4) .
C4 C6 1.413(5) .
C1 H1 0.9300 .
C1 C2 1.372(4) .
C1 C5 1.418(4) 3_675
C2 H2 0.9300 .
C2 C3 1.384(4) .
C3 H3 0.9300 .
C5 C1 1.418(4) 3_675
C5 C5 1.408(5) 3_675
C6 H6 0.9300 .
C6 C7 1.316(7) .
C8 H8 0.9300 .
C8 C7 1.506(7) .
C7 H7 0.9300 .

loop_
_geom_torsion_atom_site_label_1
_geom_torsion_atom_site_label_2
_geom_torsion_atom_site_label_3
_geom_torsion_atom_site_label_4
_geom_torsion
_geom_torsion_site_symmetry_1
_geom_torsion_site_symmetry_4
C10 C9 C8 C12 -177.1(3) . .
C10 C9 C8 C7 11.1(4) . .
C13 C12 C8 C9 179.8(3) . .
C13 C12 C8 C7 -8.2(4) . .
C12 C13 C14 C11 -1.7(5) . 3_565
C12 C9 C8 C12 1.2(4) 3_565 .
C12 C9 C8 C7 -170.6(3) 3_565 .
C12 C8 C7 C6 -116.9(6) . .
C14 C13 C12 C9 -0.3(4) . 3_565
C14 C13 C12 C8 178.7(3) . .
C9 C10 C11 C14 0.5(5) . 3_565
C9 C12 C8 C9 -1.2(4) 3_565 .
C9 C12 C8 C7 170.8(3) 3_565 .
C9 C8 C7 C6 55.2(7) . .
C11 C10 C9 C12 1.5(4) . 3_565
C11 C10 C9 C8 179.8(3) . .
C4 C6 C7 C8 -177.8(4) . .
C1 C2 C3 C4 0.4(4) . .
C3 C4 C5 C1 -179.0(3) . 3_675
C3 C4 C5 C5 -0.3(4) . 3_675
C3 C4 C6 C7 34.5(7) . .
C5 C4 C3 C2 -0.5(4) . .
C5 C4 C6 C7 -143.0(5) . .
C5 C1 C2 C3 0.6(4) 3_675 .
C6 C4 C3 C2 -178.2(3) . .
C6 C4 C5 C1 -1.7(4) . 3_675
C6 C4 C5 C5 177.0(3) . 3_675
